data_7039612
loop_
_publ_author_name
'Zhang, Wuyu'
'Saraei, Nina'
'Nie, Hanlin'
'Vaughn, John R.'
'Jones, Alexis S.'
'Mashuta, Mark S.'
'Buchanan, Robert M.'
'Grapperhaus, Craig A.'

_publ_section_title
;
 Reversible methanol addition to copper Schiff base complexes: a kinetic,
 structural and spectroscopic study of reactions at azomethine C[double
 bond, length as m-dash]N bonds.
;
_journal_issue 40
_journal_name_full 'Dalton transactions (Cambridge, England : 2003)'
_journal_page_first 15791
_journal_page_last 15799
_journal_paper_doi 10.1039/c6dt01955b
_journal_volume 45
_journal_year 2016
_chemical_formula_moiety 'C14 H24 Cl Cu N6 O6, Cl O4'
_chemical_formula_sum 'C14 H24 Cl2 Cu N6 O10'
_chemical_formula_weight 570.83
_chemical_name_common
;
[L2Cu(HOCH3)][ClO4]2
;
_chemical_name_systematic
'[([(1-methyl-1H-imidazol-2-yl)methylidene] ({2-[(1-methyl-1H-imidazol-2-yl)methylidene]aminoethyl})amine) (perchlorato)copper(II)]perchlorate'
_space_group_IT_number 7
_symmetry_cell_setting monoclinic
_symmetry_space_group_name_Hall 'P -2yac'
_symmetry_space_group_name_H-M 'P 1 n 1'
_atom_sites_solution_hydrogens geom
_atom_sites_solution_primary direct
_atom_sites_solution_secondary difmap
_audit_update_record
;
2016-05-05 deposited with the CCDC.
2016-06-21 downloaded from the CCDC.
;
_cell_angle_alpha 90.00
_cell_angle_beta 104.371(3)
_cell_angle_gamma 90.00
_cell_formula_units_Z 4
_cell_length_a 13.0049(3)
_cell_length_b 11.5913(2)
_cell_length_c 15.1039(4)
_cell_measurement_reflns_used 40630
_cell_measurement_temperature 100.1(6)
_cell_measurement_theta_max 30.4300
_cell_measurement_theta_min 3.6180
_cell_volume 2205.57(9)
_computing_cell_refinement '<i>CrysAlis PRO</i> (Agilent, 2010)'
_computing_data_collection '<i>CrysAlis PRO</i> (Agilent, 2010)'
_computing_data_reduction '<i>CrysAlis PRO</i> (Agilent, 2010)'
_computing_molecular_graphics 'ORTEP-3 (Farrugia, 1997) and Mercury (Macrae <i>et al.</i>, 2006)'
_computing_publication_material 'PLATON (Spek, 2009) and publCIF (Westrip, 2010)'
_computing_structure_refinement '<i>SHELXL-97</i> (Sheldrick, 2008)'
_computing_structure_solution '<i>SHELXS-97</i> (Sheldrick, 2008)'
_diffrn_ambient_temperature 100.1(6)
_diffrn_detector_area_resol_mean 10.2836
_diffrn_measured_fraction_theta_full 0.998
_diffrn_measured_fraction_theta_max 0.998
_diffrn_measurement_details
;
  1 omega  -89.00  -18.00   1.0000   20.0000
omega____ theta____ kappa____ phi______ frames
    -      -14.7707  -57.0000 -120.0000 71

  2 omega    9.00   67.00   1.0000   20.0000
omega____ theta____ kappa____ phi______ frames
    -       15.0832   57.0000  120.0000 58

  3 omega  -43.00   49.00   1.0000   20.0000
omega____ theta____ kappa____ phi______ frames
    -       15.0832  -77.0000  150.0000 92

  4 omega  -53.00   45.00   1.0000   20.0000
omega____ theta____ kappa____ phi______ frames
    -       15.0832  -77.0000  -60.0000 98

  5 omega  -25.00   49.00   1.0000   20.0000
omega____ theta____ kappa____ phi______ frames
    -       15.0832  -77.0000 -150.0000 74

  6 omega  -44.00   49.00   1.0000   20.0000
omega____ theta____ kappa____ phi______ frames
    -       15.0832  -77.0000   30.0000 93

  7 omega  -19.00   90.00   1.0000   20.0000
omega____ theta____ kappa____ phi______ frames
    -       15.0832   77.0000    0.0000 109

  8 omega  -13.00   65.00   1.0000   20.0000
omega____ theta____ kappa____ phi______ frames
    -       15.0832   57.0000 -150.0000 78

  9 omega  -44.00   59.00   1.0000   20.0000
omega____ theta____ kappa____ phi______ frames
    -      -14.7707   57.0000    0.0000 103

 10 omega  -93.00   19.00   1.0000   20.0000
omega____ theta____ kappa____ phi______ frames
    -      -14.7707  -77.0000  120.0000 112

 11 omega  -44.00   59.00   1.0000   20.0000
omega____ theta____ kappa____ phi______ frames
    -      -14.7707   57.0000 -120.0000 103

 12 omega  -89.00   15.00   1.0000   20.0000
omega____ theta____ kappa____ phi______ frames
    -      -14.7707  -57.0000  -30.0000 104

 13 omega  -93.00   19.00   1.0000   20.0000
omega____ theta____ kappa____ phi______ frames
    -      -14.7707  -77.0000 -120.0000 112

 14 omega  -64.00   49.00   1.0000   20.0000
omega____ theta____ kappa____ phi______ frames
    -       15.0832  -77.0000   90.0000 113

 15 omega  -64.00  -10.00   1.0000   20.0000
omega____ theta____ kappa____ phi______ frames
    -       15.0832  -77.0000  -60.0000 54

 16 omega  -64.00   49.00   1.0000   20.0000
omega____ theta____ kappa____ phi______ frames
    -       15.0832  -77.0000 -180.0000 113

;
_diffrn_measurement_device_type 'Xcalibur, Ruby, Gemini'
_diffrn_measurement_method '\w scans'
_diffrn_radiation_monochromator graphite
_diffrn_radiation_source 'fine-focus sealed tube'
_diffrn_radiation_type 'Mo K\a'
_diffrn_radiation_wavelength 0.71073
_diffrn_reflns_av_R_equivalents 0.0436
_diffrn_reflns_av_sigmaI/netI 0.0214
_diffrn_reflns_limit_h_max 17
_diffrn_reflns_limit_h_min -17
_diffrn_reflns_limit_k_max 15
_diffrn_reflns_limit_k_min -15
_diffrn_reflns_limit_l_max 20
_diffrn_reflns_limit_l_min -20
_diffrn_reflns_number 83528
_diffrn_reflns_theta_full 28.16
_diffrn_reflns_theta_max 28.16
_diffrn_reflns_theta_min 3.29
_exptl_absorpt_coefficient_mu 1.298
_exptl_absorpt_correction_T_max 1.00000
_exptl_absorpt_correction_T_min 0.80854
_exptl_absorpt_correction_type multi-scan
_exptl_absorpt_process_details
;
CrysAlisPro, Agilent Technologies,
Version 1.171.36.32 SCALE3 ABSPACK.
;
_exptl_crystal_colour blue
_exptl_crystal_density_diffrn 1.719
_exptl_crystal_density_method 'not measured'
_exptl_crystal_description prism
_exptl_crystal_F_000 1172
_exptl_crystal_recrystallization_method 'Re-crystallisation from solvent'
_exptl_crystal_size_max 0.35
_exptl_crystal_size_mid 0.28
_exptl_crystal_size_min 0.26
_refine_diff_density_max 1.847
_refine_diff_density_min -0.370
_refine_diff_density_rms 0.098
_refine_ls_abs_structure_details 'Flack H D (1983), Acta Cryst. A39, 876-881'
_refine_ls_abs_structure_Flack 0.355(8)
_refine_ls_extinction_method none
_refine_ls_goodness_of_fit_ref 1.097
_refine_ls_hydrogen_treatment mixed
_refine_ls_matrix_type full
_refine_ls_number_parameters 616
_refine_ls_number_reflns 10813
_refine_ls_number_restraints 4
_refine_ls_restrained_S_all 1.097
_refine_ls_R_factor_all 0.0415
_refine_ls_R_factor_gt 0.0396
_refine_ls_shift/su_max 0.000
_refine_ls_shift/su_mean 0.000
_refine_ls_structure_factor_coef Fsqd
_refine_ls_weighting_details 'calc w=1/[\s^2^(Fo^2^)+(0.0475P)^2^+2.9100P] where P=(Fo^2^+2Fc^2^)/3'
_refine_ls_weighting_scheme calc
_refine_ls_wR_factor_gt 0.0961
_refine_ls_wR_factor_ref 0.0979
_reflns_number_gt 10434
_reflns_number_total 10813
_reflns_threshold_expression I>2\s(I)
_cod_data_source_file c6dt01955b2.cif
_cod_data_source_block rmb73ltb_5
_cod_depositor_comments 'Adding full bibliography for 7039610--7039615.cif.'
_cod_original_sg_symbol_Hall 'P -2yac '
_cod_original_sg_symbol_H-M 'P n'
_cod_database_code 7039612
_solvent_exptl_crystal_recrystallization_method methanol/ether

loop_
_symmetry_equiv_pos_as_xyz
'x, y, z'
'x+1/2, -y, z+1/2'

loop_
_atom_site_label
_atom_site_type_symbol
_atom_site_fract_x
_atom_site_fract_y
_atom_site_fract_z
_atom_site_U_iso_or_equiv
_atom_site_adp_type
_atom_site_occupancy
_atom_site_symmetry_multiplicity
_atom_site_calc_flag
_atom_site_refinement_flags
Cu2 Cu 0.20767(3) 0.01240(3) 0.46080(3) 0.02046(9) Uani 1 1 d .
Cl1 Cl 0.31880(6) 0.03256(7) 0.70900(6) 0.02410(16) Uani 1 1 d .
O3 O 0.1300(2) 0.0407(2) 0.30092(18) 0.0254(5) Uani 1 1 d D
H3O H 0.100(4) -0.002(4) 0.267(3) 0.038 Uiso 1 1 d D
O4 O 0.49164(18) 0.0472(2) 0.39565(16) 0.0226(5) Uani 1 1 d .
O5 O 0.3149(3) -0.0433(3) 0.63284(19) 0.0386(7) Uani 1 1 d .
O6 O 0.4106(3) 0.1053(3) 0.7239(3) 0.0604(10) Uani 1 1 d .
O7 O 0.3230(3) -0.0375(3) 0.78822(19) 0.0405(6) Uani 1 1 d .
O8 O 0.2252(2) 0.1024(3) 0.6887(2) 0.0436(7) Uani 1 1 d .
N7 N 0.2817(2) 0.1596(2) 0.47448(19) 0.0200(5) Uani 1 1 d .
N8 N 0.4264(2) 0.2539(2) 0.47136(19) 0.0204(5) Uani 1 1 d .
N9 N 0.3409(2) -0.0472(2) 0.4284(2) 0.0197(5) Uani 1 1 d .
H9N H 0.326(4) -0.047(4) 0.365(3) 0.024 Uiso 1 1 d .
N10 N 0.1721(2) -0.1524(2) 0.4532(2) 0.0229(6) Uani 1 1 d .
N11 N 0.0637(2) 0.0258(3) 0.4850(2) 0.0249(6) Uani 1 1 d .
N12 N -0.0831(2) -0.0729(3) 0.4802(2) 0.0249(6) Uani 1 1 d .
C15 C 0.3809(3) 0.1499(3) 0.4677(2) 0.0186(6) Uani 1 1 d .
C16 C 0.2631(3) 0.2757(3) 0.4827(2) 0.0233(7) Uani 1 1 d .
H16 H 0.1983 0.3090 0.4884 0.028 Uiso 1 1 calc R
C17 C 0.3521(3) 0.3342(3) 0.4811(2) 0.0237(6) Uani 1 1 d .
H17 H 0.3618 0.4154 0.4859 0.028 Uiso 1 1 calc R
C18 C 0.4302(3) 0.0340(3) 0.4591(2) 0.0190(6) Uani 1 1 d .
H18 H 0.4758 0.0092 0.5196 0.023 Uiso 1 1 calc R
C19 C 0.3586(3) -0.1691(3) 0.4612(3) 0.0253(7) Uani 1 1 d .
H19A H 0.3877 -0.1706 0.5283 0.030 Uiso 1 1 calc R
H19B H 0.4099 -0.2074 0.4322 0.030 Uiso 1 1 calc R
C20 C 0.2523(3) -0.2316(3) 0.4356(3) 0.0267(7) Uani 1 1 d .
H20A H 0.2347 -0.2537 0.3702 0.032 Uiso 1 1 calc R
H20B H 0.2552 -0.3024 0.4727 0.032 Uiso 1 1 calc R
C21 C 0.0783(3) -0.1787(3) 0.4570(2) 0.0250(7) Uani 1 1 d .
H21 H 0.0509 -0.2551 0.4499 0.030 Uiso 1 1 calc R
C22 C 0.0175(3) -0.0787(3) 0.4732(2) 0.0239(7) Uani 1 1 d .
C23 C -0.0111(3) 0.0993(3) 0.5003(2) 0.0259(7) Uani 1 1 d .
H23 H -0.0018 0.1798 0.5111 0.031 Uiso 1 1 calc R
C24 C -0.1022(3) 0.0389(4) 0.4978(2) 0.0257(7) Uani 1 1 d .
H24 H -0.1667 0.0694 0.5066 0.031 Uiso 1 1 calc R
C25 C 0.5343(3) 0.2820(3) 0.4635(3) 0.0272(7) Uani 1 1 d .
H25A H 0.5836 0.2216 0.4931 0.041 Uiso 1 1 calc R
H25B H 0.5564 0.3562 0.4932 0.041 Uiso 1 1 calc R
H25C H 0.5346 0.2870 0.3987 0.041 Uiso 1 1 calc R
C26 C -0.1599(3) -0.1675(3) 0.4672(3) 0.0314(8) Uani 1 1 d .
H26A H -0.1994 -0.1706 0.4029 0.047 Uiso 1 1 calc R
H26B H -0.2094 -0.1547 0.5057 0.047 Uiso 1 1 calc R
H26C H -0.1223 -0.2406 0.4842 0.047 Uiso 1 1 calc R
C27 C 0.0694(3) 0.1429(3) 0.2732(3) 0.0317(8) Uani 1 1 d .
H27A H 0.0040 0.1396 0.2943 0.048 Uiso 1 1 calc R
H27B H 0.0515 0.1489 0.2064 0.048 Uiso 1 1 calc R
H27C H 0.1111 0.2104 0.2999 0.048 Uiso 1 1 calc R
C28 C 0.5653(3) -0.0443(3) 0.3952(3) 0.0294(7) Uani 1 1 d .
H28A H 0.6000 -0.0661 0.4582 0.044 Uiso 1 1 calc R
H28B H 0.6190 -0.0185 0.3641 0.044 Uiso 1 1 calc R
H28C H 0.5275 -0.1111 0.3629 0.044 Uiso 1 1 calc R
Cu1 Cu 0.63703(3) 0.43793(3) 0.21745(2) 0.01916(9) Uani 1 1 d .
Cl4 Cl 0.52090(7) 0.50128(7) -0.03560(6) 0.02494(16) Uani 1 1 d .
O1 O 0.7103(2) 0.4046(2) 0.37157(18) 0.0284(5) Uani 1 1 d D
H1O H 0.726(4) 0.467(2) 0.381(4) 0.043 Uiso 1 1 d D
O2 O 0.35265(18) 0.4131(2) 0.28344(16) 0.0248(5) Uani 1 1 d .
O17 O 0.4277(3) 0.4732(3) -0.1054(2) 0.0517(8) Uani 1 1 d .
O18 O 0.6134(3) 0.4718(3) -0.0652(3) 0.0518(8) Uani 1 1 d .
O19 O 0.5180(3) 0.4313(3) 0.0438(2) 0.0430(7) Uani 1 1 d .
O20 O 0.5234(2) 0.6204(2) -0.0097(2) 0.0420(7) Uani 1 1 d .
N1 N 0.5616(2) 0.2909(2) 0.2069(2) 0.0204(5) Uani 1 1 d .
N2 N 0.4122(2) 0.2021(2) 0.20682(19) 0.0219(5) Uani 1 1 d .
N3 N 0.5037(2) 0.5028(2) 0.2476(2) 0.0207(5) Uani 1 1 d .
H3N H 0.519(4) 0.508(4) 0.306(3) 0.025 Uiso 1 1 d .
N4 N 0.6734(2) 0.6019(2) 0.2157(2) 0.0209(5) Uani 1 1 d .
N5 N 0.7792(2) 0.4212(2) 0.18823(19) 0.0193(5) Uani 1 1 d .
N6 N 0.9258(2) 0.5154(3) 0.1857(2) 0.0200(6) Uani 1 1 d .
C1 C 0.4609(3) 0.3047(3) 0.2115(2) 0.0205(6) Uani 1 1 d .
C2 C 0.5766(3) 0.1755(3) 0.1982(2) 0.0244(7) Uani 1 1 d .
H2 H 0.6406 0.1402 0.1924 0.029 Uiso 1 1 calc R
C3 C 0.4846(3) 0.1186(3) 0.1990(2) 0.0244(7) Uani 1 1 d .
H3 H 0.4731 0.0377 0.1950 0.029 Uiso 1 1 calc R
C4 C 0.4140(3) 0.4223(3) 0.2195(2) 0.0203(6) Uani 1 1 d .
H4 H 0.3680 0.4462 0.1589 0.024 Uiso 1 1 calc R
C5 C 0.4879(3) 0.6220(3) 0.2090(3) 0.0232(7) Uani 1 1 d .
H5A H 0.4369 0.6645 0.2357 0.028 Uiso 1 1 calc R
H5B H 0.4589 0.6185 0.1419 0.028 Uiso 1 1 calc R
C6 C 0.5942(3) 0.6839(3) 0.2312(3) 0.0252(7) Uani 1 1 d .
H6A H 0.5911 0.7523 0.1914 0.030 Uiso 1 1 calc R
H6B H 0.6127 0.7098 0.2957 0.030 Uiso 1 1 calc R
C7 C 0.7651(3) 0.6252(3) 0.2055(2) 0.0224(6) Uani 1 1 d .
H7 H 0.7919 0.7015 0.2064 0.027 Uiso 1 1 calc R
C8 C 0.8246(3) 0.5241(3) 0.1925(2) 0.0208(6) Uani 1 1 d .
C9 C 0.8540(3) 0.3419(3) 0.1788(2) 0.0232(6) Uani 1 1 d .
H9 H 0.8445 0.2606 0.1742 0.028 Uiso 1 1 calc R
C10 C 0.9453(3) 0.4010(3) 0.1771(2) 0.0239(6) Uani 1 1 d .
H10 H 1.0101 0.3680 0.1711 0.029 Uiso 1 1 calc R
C11 C 0.3040(3) 0.1792(3) 0.2139(3) 0.0285(7) Uani 1 1 d .
H11A H 0.2990 0.1941 0.2766 0.043 Uiso 1 1 calc R
H11B H 0.2859 0.0984 0.1982 0.043 Uiso 1 1 calc R
H11C H 0.2544 0.2297 0.1716 0.043 Uiso 1 1 calc R
C12 C 1.0038(3) 0.6093(3) 0.1976(3) 0.0261(7) Uani 1 1 d .
H12A H 0.9667 0.6833 0.1840 0.039 Uiso 1 1 calc R
H12B H 1.0498 0.5977 0.1558 0.039 Uiso 1 1 calc R
H12C H 1.0470 0.6097 0.2608 0.039 Uiso 1 1 calc R
C13 C 0.7708(3) 0.3014(4) 0.3976(3) 0.0324(8) Uani 1 1 d .
H13A H 0.7298 0.2348 0.3681 0.049 Uiso 1 1 calc R
H13B H 0.7868 0.2923 0.4641 0.049 Uiso 1 1 calc R
H13C H 0.8373 0.3066 0.3783 0.049 Uiso 1 1 calc R
C14 C 0.2877(3) 0.5113(3) 0.2871(3) 0.0293(8) Uani 1 1 d .
H14A H 0.3324 0.5756 0.3162 0.044 Uiso 1 1 calc R
H14B H 0.2364 0.4924 0.3227 0.044 Uiso 1 1 calc R
H14C H 0.2497 0.5334 0.2250 0.044 Uiso 1 1 calc R
Cl2 Cl 0.11803(6) 0.37760(6) 0.00442(5) 0.02139(15) Uani 1 1 d .
O9 O 0.1485(3) 0.4610(3) 0.0754(2) 0.0431(7) Uani 1 1 d .
O10 O 0.0208(2) 0.4128(3) -0.05856(19) 0.0340(6) Uani 1 1 d .
O11 O 0.1029(2) 0.2677(2) 0.0429(2) 0.0386(7) Uani 1 1 d .
O12 O 0.1999(3) 0.3691(3) -0.0442(2) 0.0426(7) Uani 1 1 d .
Cl3 Cl 0.23201(6) 0.84156(7) 0.16867(5) 0.02272(15) Uani 1 1 d .
O13 O 0.1978(2) 0.9306(2) 0.1018(2) 0.0346(6) Uani 1 1 d .
O14 O 0.3262(2) 0.8803(3) 0.23570(17) 0.0294(5) Uani 1 1 d .
O15 O 0.1493(2) 0.8185(3) 0.2134(2) 0.0394(7) Uani 1 1 d .
O16 O 0.2560(2) 0.7389(3) 0.1258(2) 0.0425(7) Uani 1 1 d .

loop_
_atom_site_aniso_label
_atom_site_aniso_U_11
_atom_site_aniso_U_22
_atom_site_aniso_U_33
_atom_site_aniso_U_23
_atom_site_aniso_U_13
_atom_site_aniso_U_12
Cu2 0.01593(17) 0.01560(18) 0.0313(2) 0.00004(15) 0.00871(15) -0.00145(14)
Cl1 0.0238(4) 0.0172(3) 0.0320(4) -0.0017(3) 0.0083(3) -0.0010(3)
O3 0.0242(12) 0.0247(12) 0.0270(12) 0.0002(10) 0.0058(10) 0.0010(10)
O4 0.0194(11) 0.0206(11) 0.0305(12) 0.0023(9) 0.0115(9) 0.0039(9)
O5 0.0559(18) 0.0321(14) 0.0281(13) -0.0016(11) 0.0109(12) 0.0133(13)
O6 0.0338(17) 0.0348(17) 0.108(3) 0.0048(19) 0.0085(18) -0.0156(14)
O7 0.0468(17) 0.0481(17) 0.0278(13) 0.0028(12) 0.0116(12) -0.0025(14)
O8 0.0366(15) 0.0267(14) 0.065(2) -0.0052(14) 0.0088(14) 0.0109(12)
N7 0.0204(13) 0.0150(12) 0.0259(13) -0.0003(10) 0.0079(10) -0.0018(10)
N8 0.0197(13) 0.0170(13) 0.0244(13) -0.0001(10) 0.0055(10) -0.0028(10)
N9 0.0191(13) 0.0145(13) 0.0257(14) 0.0000(10) 0.0061(10) -0.0020(10)
N10 0.0259(14) 0.0151(12) 0.0289(14) 0.0020(10) 0.0089(11) -0.0007(10)
N11 0.0220(15) 0.0291(15) 0.0244(14) 0.0011(11) 0.0074(12) 0.0030(12)
N12 0.0200(14) 0.0266(15) 0.0279(14) 0.0023(11) 0.0056(11) -0.0017(11)
C15 0.0216(16) 0.0172(14) 0.0159(14) 0.0001(11) 0.0029(11) -0.0009(11)
C16 0.0251(17) 0.0180(15) 0.0291(17) -0.0028(12) 0.0109(13) 0.0018(12)
C17 0.0296(17) 0.0150(14) 0.0269(16) -0.0012(12) 0.0079(13) 0.0017(12)
C18 0.0175(15) 0.0177(14) 0.0217(14) 0.0017(11) 0.0045(12) 0.0003(11)
C19 0.0270(17) 0.0186(16) 0.0317(17) 0.0042(13) 0.0099(13) 0.0057(13)
C20 0.0287(17) 0.0191(16) 0.0343(18) -0.0033(13) 0.0118(14) -0.0013(13)
C21 0.0235(16) 0.0165(15) 0.0364(18) -0.0014(13) 0.0102(13) -0.0018(12)
C22 0.0200(15) 0.0272(16) 0.0250(16) 0.0023(13) 0.0064(12) -0.0038(13)
C23 0.0270(17) 0.0214(16) 0.0308(17) -0.0010(13) 0.0098(14) 0.0010(13)
C24 0.0181(16) 0.0341(18) 0.0257(17) 0.0016(14) 0.0072(13) 0.0009(14)
C25 0.0217(16) 0.0262(17) 0.0337(18) 0.0008(14) 0.0070(13) -0.0071(13)
C26 0.0217(16) 0.0286(18) 0.046(2) 0.0031(15) 0.0120(15) -0.0059(14)
C27 0.0237(17) 0.0273(18) 0.041(2) 0.0054(15) 0.0026(15) -0.0008(14)
C28 0.0225(17) 0.0299(18) 0.039(2) 0.0034(15) 0.0136(15) 0.0082(14)
Cu1 0.01485(16) 0.01430(17) 0.03003(19) -0.00018(14) 0.00877(14) 0.00027(14)
Cl4 0.0249(4) 0.0194(3) 0.0314(4) 0.0013(3) 0.0087(3) 0.0023(3)
O1 0.0273(13) 0.0263(13) 0.0324(13) 0.0000(11) 0.0088(10) -0.0014(11)
O2 0.0184(11) 0.0292(13) 0.0297(13) 0.0026(10) 0.0112(10) 0.0015(9)
O17 0.0430(18) 0.065(2) 0.0432(17) -0.0091(16) 0.0041(14) -0.0047(16)
O18 0.0440(18) 0.0451(18) 0.077(2) -0.0031(17) 0.0361(18) 0.0017(15)
O19 0.057(2) 0.0353(16) 0.0375(16) 0.0005(12) 0.0137(14) -0.0059(13)
O20 0.0421(17) 0.0245(13) 0.064(2) 0.0036(13) 0.0218(15) 0.0019(12)
N1 0.0166(12) 0.0182(13) 0.0268(13) -0.0022(10) 0.0063(10) 0.0008(10)
N2 0.0210(13) 0.0192(14) 0.0251(13) 0.0009(11) 0.0048(10) -0.0020(10)
N3 0.0179(13) 0.0169(13) 0.0288(14) 0.0004(10) 0.0083(11) 0.0001(10)
N4 0.0188(12) 0.0161(12) 0.0299(14) -0.0006(10) 0.0097(11) 0.0014(10)
N5 0.0144(12) 0.0187(12) 0.0268(14) 0.0018(10) 0.0092(10) 0.0004(10)
N6 0.0163(13) 0.0211(14) 0.0236(14) 0.0033(10) 0.0068(10) 0.0011(10)
C1 0.0149(13) 0.0240(16) 0.0228(14) 0.0005(12) 0.0053(11) -0.0005(12)
C2 0.0236(16) 0.0199(16) 0.0291(17) 0.0000(13) 0.0056(13) 0.0005(12)
C3 0.0235(16) 0.0191(15) 0.0290(17) -0.0009(12) 0.0037(13) -0.0009(12)
C4 0.0151(14) 0.0212(15) 0.0245(15) -0.0002(12) 0.0050(12) 0.0005(11)
C5 0.0206(15) 0.0150(15) 0.0363(18) 0.0022(13) 0.0115(13) 0.0036(12)
C6 0.0207(16) 0.0146(14) 0.043(2) 0.0003(13) 0.0138(14) 0.0025(12)
C7 0.0225(16) 0.0173(14) 0.0284(16) 0.0046(12) 0.0081(12) -0.0001(12)
C8 0.0203(15) 0.0210(15) 0.0221(15) 0.0024(11) 0.0073(12) 0.0027(12)
C9 0.0191(15) 0.0174(15) 0.0351(17) 0.0004(12) 0.0105(13) 0.0024(12)
C10 0.0208(16) 0.0202(16) 0.0336(17) 0.0024(13) 0.0118(13) 0.0034(12)
C11 0.0206(16) 0.0263(18) 0.0374(19) 0.0019(14) 0.0047(14) -0.0056(13)
C12 0.0191(15) 0.0246(16) 0.0356(18) 0.0024(13) 0.0087(13) -0.0029(12)
C13 0.0268(17) 0.035(2) 0.0351(19) 0.0061(15) 0.0075(14) 0.0030(15)
C14 0.0208(17) 0.033(2) 0.0355(19) 0.0003(14) 0.0092(14) 0.0054(13)
Cl2 0.0206(3) 0.0168(3) 0.0258(4) -0.0004(3) 0.0041(3) 0.0022(3)
O9 0.0444(18) 0.0381(16) 0.0435(17) -0.0155(13) 0.0048(14) -0.0038(13)
O10 0.0245(13) 0.0342(15) 0.0395(15) 0.0101(11) 0.0009(11) 0.0013(11)
O11 0.0358(15) 0.0226(13) 0.0500(17) 0.0062(12) -0.0033(12) -0.0029(11)
O12 0.0371(16) 0.0442(17) 0.0534(18) 0.0066(15) 0.0246(14) 0.0148(14)
Cl3 0.0201(3) 0.0210(4) 0.0257(4) -0.0030(3) 0.0031(3) 0.0006(3)
O13 0.0306(14) 0.0322(14) 0.0370(15) 0.0077(11) 0.0010(11) 0.0006(11)
O14 0.0222(12) 0.0356(14) 0.0282(13) -0.0083(10) 0.0021(10) -0.0040(10)
O15 0.0342(16) 0.0403(16) 0.0470(17) -0.0032(13) 0.0165(13) -0.0118(13)
O16 0.0431(16) 0.0359(16) 0.0390(15) -0.0158(12) -0.0075(12) 0.0188(12)

loop_
_atom_type_symbol
_atom_type_description
_atom_type_scat_dispersion_real
_atom_type_scat_dispersion_imag
_atom_type_scat_source
C C 0.0033 0.0016 'International Tables Vol C Tables 4.2.6.8 and 6.1.1.4'
H H 0.0000 0.0000 'International Tables Vol C Tables 4.2.6.8 and 6.1.1.4'
Cl Cl 0.1484 0.1585 'International Tables Vol C Tables 4.2.6.8 and 6.1.1.4'
Cu Cu 0.3201 1.2651 'International Tables Vol C Tables 4.2.6.8 and 6.1.1.4'
N N 0.0061 0.0033 'International Tables Vol C Tables 4.2.6.8 and 6.1.1.4'
O O 0.0106 0.0060 'International Tables Vol C Tables 4.2.6.8 and 6.1.1.4'

loop_
_geom_angle_atom_site_label_1
_geom_angle_atom_site_label_2
_geom_angle_atom_site_label_3
_geom_angle
N7 Cu2 N10 164.54(12)
N7 Cu2 N11 111.92(12)
N10 Cu2 N11 82.43(13)
N7 Cu2 N9 83.98(11)
N10 Cu2 N9 81.84(11)
N11 Cu2 N9 164.08(12)
N7 Cu2 O3 93.46(11)
N10 Cu2 O3 92.32(11)
N11 Cu2 O3 89.65(11)
N9 Cu2 O3 88.58(11)
O8 Cl1 O6 109.4(2)
O8 Cl1 O7 110.7(2)
O6 Cl1 O7 110.1(2)
O8 Cl1 O5 108.35(19)
O6 Cl1 O5 110.4(2)
O7 Cl1 O5 107.88(18)
C27 O3 Cu2 118.2(2)
C27 O3 H3O 101(4)
Cu2 O3 H3O 128(4)
C18 O4 C28 114.7(3)
C15 N7 C16 106.6(3)
C15 N7 Cu2 112.5(2)
C16 N7 Cu2 140.6(2)
C15 N8 C17 107.4(3)
C15 N8 C25 128.0(3)
C17 N8 C25 124.5(3)
C18 N9 C19 117.0(3)
C18 N9 Cu2 111.0(2)
C19 N9 Cu2 108.2(2)
C18 N9 H9N 106(3)
C19 N9 H9N 109(3)
Cu2 N9 H9N 106(3)
C21 N10 C20 126.3(3)
C21 N10 Cu2 116.5(2)
C20 N10 Cu2 116.9(2)
C22 N11 C23 105.9(3)
C22 N11 Cu2 108.2(2)
C23 N11 Cu2 145.5(3)
C22 N12 C24 107.0(3)
C22 N12 C26 126.7(3)
C24 N12 C26 126.2(3)
N7 C15 N8 110.5(3)
N7 C15 C18 121.7(3)
N8 C15 C18 127.9(3)
C17 C16 N7 108.6(3)
C17 C16 H16 125.7
N7 C16 H16 125.7
C16 C17 N8 106.9(3)
C16 C17 H17 126.5
N8 C17 H17 126.5
O4 C18 N9 113.1(3)
O4 C18 C15 106.7(3)
N9 C18 C15 106.1(3)
O4 C18 H18 110.3
N9 C18 H18 110.3
C15 C18 H18 110.3
N9 C19 C20 108.1(3)
N9 C19 H19A 110.1
C20 C19 H19A 110.1
N9 C19 H19B 110.1
C20 C19 H19B 110.1
H19A C19 H19B 108.4
N10 C20 C19 107.4(3)
N10 C20 H20A 110.2
C19 C20 H20A 110.2
N10 C20 H20B 110.2
C19 C20 H20B 110.2
H20A C20 H20B 108.5
N10 C21 C22 112.5(3)
N10 C21 H21 123.8
C22 C21 H21 123.8
N12 C22 N11 110.9(3)
N12 C22 C21 129.4(3)
N11 C22 C21 119.7(3)
N11 C23 C24 109.0(3)
N11 C23 H23 125.5
C24 C23 H23 125.5
N12 C24 C23 107.2(3)
N12 C24 H24 126.4
C23 C24 H24 126.4
N8 C25 H25A 109.5
N8 C25 H25B 109.5
H25A C25 H25B 109.5
N8 C25 H25C 109.5
H25A C25 H25C 109.5
H25B C25 H25C 109.5
N12 C26 H26A 109.5
N12 C26 H26B 109.5
H26A C26 H26B 109.5
N12 C26 H26C 109.5
H26A C26 H26C 109.5
H26B C26 H26C 109.5
O3 C27 H27A 109.5
O3 C27 H27B 109.5
H27A C27 H27B 109.5
O3 C27 H27C 109.5
H27A C27 H27C 109.5
H27B C27 H27C 109.5
O4 C28 H28A 109.5
O4 C28 H28B 109.5
H28A C28 H28B 109.5
O4 C28 H28C 109.5
H28A C28 H28C 109.5
H28B C28 H28C 109.5
N1 Cu1 N4 164.35(12)
N1 Cu1 N5 111.60(11)
N4 Cu1 N5 81.52(11)
N1 Cu1 N3 84.40(11)
N4 Cu1 N3 82.37(11)
N5 Cu1 N3 163.88(11)
N1 Cu1 O1 90.53(11)
N4 Cu1 O1 97.74(11)
N5 Cu1 O1 91.91(10)
N3 Cu1 O1 89.87(11)
O18 Cl4 O17 109.9(2)
O18 Cl4 O20 110.7(2)
O17 Cl4 O20 112.2(2)
O18 Cl4 O19 108.7(2)
O17 Cl4 O19 106.8(2)
O20 Cl4 O19 108.38(19)
C13 O1 Cu1 118.4(2)
C13 O1 H1O 130(4)
Cu1 O1 H1O 94(4)
C4 O2 C14 114.2(3)
C1 N1 C2 106.7(3)
C1 N1 Cu1 111.7(2)
C2 N1 Cu1 141.6(2)
C1 N2 C3 107.7(3)
C1 N2 C11 127.4(3)
C3 N2 C11 124.8(3)
C4 N3 C5 116.9(3)
C4 N3 Cu1 111.0(2)
C5 N3 Cu1 107.2(2)
C4 N3 H3N 108(3)
C5 N3 H3N 108(3)
Cu1 N3 H3N 105(3)
C7 N4 C6 127.0(3)
C7 N4 Cu1 116.4(2)
C6 N4 Cu1 116.5(2)
C8 N5 C9 106.8(3)
C8 N5 Cu1 109.0(2)
C9 N5 Cu1 143.2(2)
C8 N6 C10 106.8(3)
C8 N6 C12 126.4(3)
C10 N6 C12 126.4(3)
N1 C1 N2 110.3(3)
N1 C1 C4 122.1(3)
N2 C1 C4 127.6(3)
N1 C2 C3 109.0(3)
N1 C2 H2 125.5
C3 C2 H2 125.5
C2 C3 N2 106.3(3)
C2 C3 H3 126.9
N2 C3 H3 126.9
O2 C4 N3 113.3(3)
O2 C4 C1 107.3(3)
N3 C4 C1 106.7(3)
O2 C4 H4 109.8
N3 C4 H4 109.8
C1 C4 H4 109.8
N3 C5 C6 108.8(3)
N3 C5 H5A 109.9
C6 C5 H5A 109.9
N3 C5 H5B 109.9
C6 C5 H5B 109.9
H5A C5 H5B 108.3
N4 C6 C5 107.2(3)
N4 C6 H6A 110.3
C5 C6 H6A 110.3
N4 C6 H6B 110.3
C5 C6 H6B 110.3
H6A C6 H6B 108.5
N4 C7 C8 113.3(3)
N4 C7 H7 123.4
C8 C7 H7 123.4
N5 C8 N6 111.1(3)
N5 C8 C7 119.3(3)
N6 C8 C7 129.6(3)
N5 C9 C10 107.8(3)
N5 C9 H9 126.1
C10 C9 H9 126.1
N6 C10 C9 107.5(3)
N6 C10 H10 126.3
C9 C10 H10 126.3
N2 C11 H11A 109.5
N2 C11 H11B 109.5
H11A C11 H11B 109.5
N2 C11 H11C 109.5
H11A C11 H11C 109.5
H11B C11 H11C 109.5
N6 C12 H12A 109.5
N6 C12 H12B 109.5
H12A C12 H12B 109.5
N6 C12 H12C 109.5
H12A C12 H12C 109.5
H12B C12 H12C 109.5
O1 C13 H13A 109.5
O1 C13 H13B 109.5
H13A C13 H13B 109.5
O1 C13 H13C 109.5
H13A C13 H13C 109.5
H13B C13 H13C 109.5
O2 C14 H14A 109.5
O2 C14 H14B 109.5
H14A C14 H14B 109.5
O2 C14 H14C 109.5
H14A C14 H14C 109.5
H14B C14 H14C 109.5
O9 Cl2 O11 109.8(2)
O9 Cl2 O12 109.1(2)
O11 Cl2 O12 109.83(19)
O9 Cl2 O10 109.86(19)
O11 Cl2 O10 109.47(17)
O12 Cl2 O10 108.80(19)
O16 Cl3 O15 109.5(2)
O16 Cl3 O13 110.24(19)
O15 Cl3 O13 109.18(19)
O16 Cl3 O14 109.41(17)
O15 Cl3 O14 109.34(17)
O13 Cl3 O14 109.17(17)

loop_
_geom_bond_atom_site_label_1
_geom_bond_atom_site_label_2
_geom_bond_distance
Cu2 N7 1.945(3)
Cu2 N10 1.962(3)
Cu2 N11 2.001(3)
Cu2 N9 2.034(3)
Cu2 O3 2.398(3)
Cl1 O8 1.430(3)
Cl1 O6 1.433(3)
Cl1 O7 1.436(3)
Cl1 O5 1.439(3)
O3 C27 1.426(5)
O3 H3O 0.750(19)
O4 C18 1.401(4)
O4 C28 1.431(4)
N7 C15 1.325(4)
N7 C16 1.378(4)
N8 C15 1.337(4)
N8 C17 1.376(4)
N8 C25 1.474(4)
N9 C18 1.477(4)
N9 C19 1.495(4)
N9 H9N 0.93(4)
N10 C21 1.271(4)
N10 C20 1.463(4)
N11 C22 1.344(5)
N11 C23 1.356(5)
N12 C22 1.341(5)
N12 C24 1.357(5)
N12 C26 1.464(5)
C15 C18 1.508(5)
C16 C17 1.346(5)
C16 H16 0.9500
C17 H17 0.9500
C18 H18 1.0000
C19 C20 1.523(5)
C19 H19A 0.9900
C19 H19B 0.9900
C20 H20A 0.9900
C20 H20B 0.9900
C21 C22 1.458(5)
C21 H21 0.9500
C23 C24 1.368(5)
C23 H23 0.9500
C24 H24 0.9500
C25 H25A 0.9800
C25 H25B 0.9800
C25 H25C 0.9800
C26 H26A 0.9800
C26 H26B 0.9800
C26 H26C 0.9800
C27 H27A 0.9800
C27 H27B 0.9800
C27 H27C 0.9800
C28 H28A 0.9800
C28 H28B 0.9800
C28 H28C 0.9800
Cu1 N1 1.953(3)
Cu1 N4 1.960(3)
Cu1 N5 2.013(3)
Cu1 N3 2.043(3)
Cu1 O1 2.318(3)
Cl4 O18 1.426(3)
Cl4 O17 1.433(3)
Cl4 O20 1.433(3)
Cl4 O19 1.456(3)
O1 C13 1.432(5)
O1 H1O 0.756(19)
O2 C4 1.401(4)
O2 C14 1.427(4)
N1 C1 1.339(4)
N1 C2 1.363(4)
N2 C1 1.341(4)
N2 C3 1.375(4)
N2 C11 1.462(4)
N3 C4 1.472(4)
N3 C5 1.494(4)
N3 H3N 0.86(5)
N4 C7 1.268(4)
N4 C6 1.463(4)
N5 C8 1.325(4)
N5 C9 1.373(4)
N6 C8 1.348(5)
N6 C10 1.362(4)
N6 C12 1.469(4)
C1 C4 1.511(5)
C2 C3 1.369(5)
C2 H2 0.9500
C3 H3 0.9500
C4 H4 1.0000
C5 C6 1.518(5)
C5 H5A 0.9900
C5 H5B 0.9900
C6 H6A 0.9900
C6 H6B 0.9900
C7 C8 1.445(5)
C7 H7 0.9500
C9 C10 1.377(5)
C9 H9 0.9500
C10 H10 0.9500
C11 H11A 0.9800
C11 H11B 0.9800
C11 H11C 0.9800
C12 H12A 0.9800
C12 H12B 0.9800
C12 H12C 0.9800
C13 H13A 0.9800
C13 H13B 0.9800
C13 H13C 0.9800
C14 H14A 0.9800
C14 H14B 0.9800
C14 H14C 0.9800
Cl2 O9 1.424(3)
Cl2 O11 1.434(3)
Cl2 O12 1.439(3)
Cl2 O10 1.440(3)
Cl3 O16 1.426(3)
Cl3 O15 1.430(3)
Cl3 O13 1.435(3)
Cl3 O14 1.453(2)

loop_
_geom_torsion_atom_site_label_1
_geom_torsion_atom_site_label_2
_geom_torsion_atom_site_label_3
_geom_torsion_atom_site_label_4
_geom_torsion
N7 Cu2 O3 C27 -55.1(3)
N10 Cu2 O3 C27 139.2(3)
N11 Cu2 O3 C27 56.8(3)
N9 Cu2 O3 C27 -139.0(3)
N10 Cu2 N7 C15 16.5(6)
N11 Cu2 N7 C15 173.7(2)
N9 Cu2 N7 C15 -7.1(2)
O3 Cu2 N7 C15 -95.3(2)
N10 Cu2 N7 C16 -170.1(4)
N11 Cu2 N7 C16 -12.8(4)
N9 Cu2 N7 C16 166.4(4)
O3 Cu2 N7 C16 78.2(4)
N7 Cu2 N9 C18 17.7(2)
N10 Cu2 N9 C18 -156.1(2)
N11 Cu2 N9 C18 -164.9(4)
O3 Cu2 N9 C18 111.3(2)
N7 Cu2 N9 C19 147.3(2)
N10 Cu2 N9 C19 -26.6(2)
N11 Cu2 N9 C19 -35.4(6)
O3 Cu2 N9 C19 -119.1(2)
N7 Cu2 N10 C21 165.1(4)
N11 Cu2 N10 C21 6.4(3)
N9 Cu2 N10 C21 -171.2(3)
O3 Cu2 N10 C21 -83.0(3)
N7 Cu2 N10 C20 -20.3(6)
N11 Cu2 N10 C20 -179.0(3)
N9 Cu2 N10 C20 3.4(2)
O3 Cu2 N10 C20 91.6(2)
N7 Cu2 N11 C22 179.3(2)
N10 Cu2 N11 C22 -6.6(2)
N9 Cu2 N11 C22 2.1(6)
O3 Cu2 N11 C22 85.7(2)
N7 Cu2 N11 C23 8.6(5)
N10 Cu2 N11 C23 -177.4(5)
N9 Cu2 N11 C23 -168.6(4)
O3 Cu2 N11 C23 -85.0(5)
C16 N7 C15 N8 0.2(4)
Cu2 N7 C15 N8 175.9(2)
C16 N7 C15 C18 179.0(3)
Cu2 N7 C15 C18 -5.3(4)
C17 N8 C15 N7 0.1(4)
C25 N8 C15 N7 -177.9(3)
C17 N8 C15 C18 -178.7(3)
C25 N8 C15 C18 3.3(5)
C15 N7 C16 C17 -0.3(4)
Cu2 N7 C16 C17 -174.1(3)
N7 C16 C17 N8 0.4(4)
C15 N8 C17 C16 -0.3(4)
C25 N8 C17 C16 177.8(3)
C28 O4 C18 N9 -78.7(3)
C28 O4 C18 C15 165.0(3)
C19 N9 C18 O4 96.0(3)
Cu2 N9 C18 O4 -139.3(2)
C19 N9 C18 C15 -147.4(3)
Cu2 N9 C18 C15 -22.7(3)
N7 C15 C18 O4 140.1(3)
N8 C15 C18 O4 -41.3(4)
N7 C15 C18 N9 19.2(4)
N8 C15 C18 N9 -162.1(3)
C18 N9 C19 C20 170.3(3)
Cu2 N9 C19 C20 44.2(3)
C21 N10 C20 C19 -166.0(3)
Cu2 N10 C20 C19 20.1(4)
N9 C19 C20 N10 -41.2(4)
C20 N10 C21 C22 -178.3(3)
Cu2 N10 C21 C22 -4.3(4)
C24 N12 C22 N11 -0.5(4)
C26 N12 C22 N11 176.9(3)
C24 N12 C22 C21 178.5(4)
C26 N12 C22 C21 -4.2(6)
C23 N11 C22 N12 0.3(4)
Cu2 N11 C22 N12 -174.3(2)
C23 N11 C22 C21 -178.8(3)
Cu2 N11 C22 C21 6.7(4)
N10 C21 C22 N12 179.2(4)
N10 C21 C22 N11 -1.9(5)
C22 N11 C23 C24 0.0(4)
Cu2 N11 C23 C24 170.8(3)
C22 N12 C24 C23 0.4(4)
C26 N12 C24 C23 -176.9(3)
N11 C23 C24 N12 -0.3(4)
N1 Cu1 O1 C13 56.9(3)
N4 Cu1 O1 C13 -136.4(2)
N5 Cu1 O1 C13 -54.7(3)
N3 Cu1 O1 C13 141.3(3)
N4 Cu1 N1 C1 -24.3(6)
N5 Cu1 N1 C1 -169.8(2)
N3 Cu1 N1 C1 8.1(2)
O1 Cu1 N1 C1 97.9(2)
N4 Cu1 N1 C2 157.7(4)
N5 Cu1 N1 C2 12.1(4)
N3 Cu1 N1 C2 -170.0(4)
O1 Cu1 N1 C2 -80.1(4)
N1 Cu1 N3 C4 -17.1(2)
N4 Cu1 N3 C4 154.5(2)
N5 Cu1 N3 C4 155.9(4)
O1 Cu1 N3 C4 -107.7(2)
N1 Cu1 N3 C5 -145.9(2)
N4 Cu1 N3 C5 25.8(2)
N5 Cu1 N3 C5 27.2(6)
O1 Cu1 N3 C5 123.6(2)
N1 Cu1 N4 C7 -153.0(4)
N5 Cu1 N4 C7 -5.2(3)
N3 Cu1 N4 C7 174.5(3)
O1 Cu1 N4 C7 85.6(3)
N1 Cu1 N4 C6 30.2(6)
N5 Cu1 N4 C6 178.1(3)
N3 Cu1 N4 C6 -2.3(3)
O1 Cu1 N4 C6 -91.1(3)
N1 Cu1 N5 C8 177.3(2)
N4 Cu1 N5 C8 6.2(2)
N3 Cu1 N5 C8 4.8(6)
O1 Cu1 N5 C8 -91.4(2)
N1 Cu1 N5 C9 -16.8(4)
N4 Cu1 N5 C9 172.1(4)
N3 Cu1 N5 C9 170.7(4)
O1 Cu1 N5 C9 74.6(4)
C2 N1 C1 N2 0.6(4)
Cu1 N1 C1 N2 -178.2(2)
C2 N1 C1 C4 -178.7(3)
Cu1 N1 C1 C4 2.6(4)
C3 N2 C1 N1 0.1(4)
C11 N2 C1 N1 176.8(3)
C3 N2 C1 C4 179.3(3)
C11 N2 C1 C4 -4.0(6)
C1 N1 C2 C3 -1.0(4)
Cu1 N1 C2 C3 177.1(3)
N1 C2 C3 N2 1.1(4)
C1 N2 C3 C2 -0.7(4)
C11 N2 C3 C2 -177.5(3)
C14 O2 C4 N3 73.0(4)
C14 O2 C4 C1 -169.4(3)
C5 N3 C4 O2 -98.0(4)
Cu1 N3 C4 O2 138.7(2)
C5 N3 C4 C1 144.1(3)
Cu1 N3 C4 C1 20.8(3)
N1 C1 C4 O2 -138.0(3)
N2 C1 C4 O2 42.9(5)
N1 C1 C4 N3 -16.2(4)
N2 C1 C4 N3 164.7(3)
C4 N3 C5 C6 -169.5(3)
Cu1 N3 C5 C6 -44.2(3)
C7 N4 C6 C5 162.3(3)
Cu1 N4 C6 C5 -21.4(4)
N3 C5 C6 N4 42.5(4)
C6 N4 C7 C8 179.2(3)
Cu1 N4 C7 C8 2.9(4)
C9 N5 C8 N6 0.4(4)
Cu1 N5 C8 N6 171.6(2)
C9 N5 C8 C7 -178.1(3)
Cu1 N5 C8 C7 -6.8(4)
C10 N6 C8 N5 -0.3(4)
C12 N6 C8 N5 -173.0(3)
C10 N6 C8 C7 178.0(3)
C12 N6 C8 C7 5.3(6)
N4 C7 C8 N5 3.0(5)
N4 C7 C8 N6 -175.1(3)
C8 N5 C9 C10 -0.3(4)
Cu1 N5 C9 C10 -166.4(3)
C8 N6 C10 C9 0.1(4)
C12 N6 C10 C9 172.8(3)
N5 C9 C10 N6 0.1(4)
